data_7224783
loop_
_publ_author_name
'Gidaspov, Alexander A.'
'Zalomlenkov, Vladimir A.'
'Bakharev, Vladimir V.'
'Parfenov, Victor E.'
'Yurtaev, Evgeniy V.'
'Struchkova, Marina I.'
'Palysaeva, Nadezhda V.'
'Suponitsky, Kyrill'
'Lempert, David B.'
'Sheremetev, Aleksei B.'

_publ_section_title
;
 Novel trinitroethanol derivatives: High energetic
 2-(2,2,2-Trinitroethoxy)-1,3,5-triazines
;
_journal_name_full 'RSC Adv.'
_journal_paper_doi 10.1039/C6RA05826D
_journal_year 2016
_chemical_formula_moiety 'C5 H4 N6 O9'
_chemical_formula_sum 'C5 H4 N6 O9'
_chemical_formula_weight 292.14
_chemical_name_systematic
; 
 ? 
;
_space_group_IT_number 14
_symmetry_cell_setting monoclinic
_symmetry_space_group_name_Hall '-P 2ybc'
_symmetry_space_group_name_H-M 'P 1 21/c 1'
_atom_sites_solution_hydrogens difmap
_atom_sites_solution_primary direct
_atom_sites_solution_secondary difmap
_audit_creation_method SHELXL-97
_audit_update_record
;
2015-11-02 deposited with the CCDC.
2016-03-30 downloaded from the CCDC.
;
_cell_angle_alpha 90.00
_cell_angle_beta 93.175(2)
_cell_angle_gamma 90.00
_cell_formula_units_Z 4
_cell_length_a 13.2903(13)
_cell_length_b 6.6865(7)
_cell_length_c 11.6787(12)
_cell_measurement_reflns_used 6518
_cell_measurement_temperature 100(2)
_cell_measurement_theta_max 30.98
_cell_measurement_theta_min 3.07
_cell_volume 1036.24(18)
_computing_cell_refinement 'SAINT (Bruker, 2009)'
_computing_data_collection 'APEX (Bruker, 2009)'
_computing_data_reduction 'SAINT (Bruker, 2009)'
_computing_molecular_graphics 'SHELXTL (Sheldrick, 2008)'
_computing_publication_material 'SHELXTL (Sheldrick, 2008) and PLATON (Spek, 2009)'
_computing_structure_refinement 'SHELXTL (Sheldrick, 2008)'
_computing_structure_solution 'SHELXTL (Sheldrick, 2008)'
_diffrn_ambient_temperature 100(2)
_diffrn_measured_fraction_theta_full 0.990
_diffrn_measured_fraction_theta_max 0.990
_diffrn_measurement_device_type 'Bruker APEX-II CCD'
_diffrn_measurement_method '\f and \w scans'
_diffrn_radiation_monochromator graphite
_diffrn_radiation_source 'sealed tube'
_diffrn_radiation_type MoK\a
_diffrn_radiation_wavelength 0.71073
_diffrn_reflns_av_R_equivalents 0.0482
_diffrn_reflns_av_sigmaI/netI 0.0307
_diffrn_reflns_limit_h_max 16
_diffrn_reflns_limit_h_min -16
_diffrn_reflns_limit_k_max 8
_diffrn_reflns_limit_k_min -8
_diffrn_reflns_limit_l_max 14
_diffrn_reflns_limit_l_min -14
_diffrn_reflns_number 15138
_diffrn_reflns_theta_full 26.99
_diffrn_reflns_theta_max 26.99
_diffrn_reflns_theta_min 1.53
_diffrn_standards_decay_% 0
_diffrn_standards_number 0
_exptl_absorpt_coefficient_mu 0.181
_exptl_absorpt_correction_type none
_exptl_crystal_colour colorless
_exptl_crystal_density_diffrn 1.873
_exptl_crystal_density_method 'not measured'
_exptl_crystal_description plate
_exptl_crystal_F_000 592
_exptl_crystal_size_max 0.24
_exptl_crystal_size_mid 0.18
_exptl_crystal_size_min 0.03
_refine_diff_density_max 0.313
_refine_diff_density_min -0.264
_refine_diff_density_rms 0.060
_refine_ls_extinction_method none
_refine_ls_goodness_of_fit_ref 1.141
_refine_ls_hydrogen_treatment mixed
_refine_ls_matrix_type full
_refine_ls_number_parameters 189
_refine_ls_number_reflns 2234
_refine_ls_number_restraints 0
_refine_ls_restrained_S_all 1.141
_refine_ls_R_factor_all 0.0624
_refine_ls_R_factor_gt 0.0467
_refine_ls_shift/su_max 0.000
_refine_ls_shift/su_mean 0.000
_refine_ls_structure_factor_coef Fsqd
_refine_ls_weighting_details 'calc w=1/[\s^2^(Fo^2^)+(0.0259P)^2^+1.1835P] where P=(Fo^2^+2Fc^2^)/3'
_refine_ls_weighting_scheme calc
_refine_ls_wR_factor_gt 0.0884
_refine_ls_wR_factor_ref 0.0944
_reflns_number_gt 1803
_reflns_number_total 2234
_reflns_threshold_expression I>2\s(I)
_cod_data_source_file c6ra05826d2.cif
_cod_data_source_block comp20
_cod_depositor_comments
;
The following automatic conversions were performed:

'_symmetry_cell_setting' value 'Monoclinic' changed to 'monoclinic'
according to
/usr/data/users/saulius/crontab/automatic-downloads/rss-feeds/RSC/lib/dictionaries/cif_core.dic
dictionary named 'cif_core.dic' version 2.4.2 from 2011-04-26.

Automatic conversion script
Id: cif_fix_values 4268 2015-11-12 08:31:59Z antanas 
;
_cod_original_sg_symbol_H-M 'P 21/c'
_cod_database_code 7224783

loop_
_symmetry_equiv_pos_as_xyz
'x, y, z'
'-x, y+1/2, -z+1/2'
'-x, -y, -z'
'x, -y-1/2, z-1/2'

loop_
_atom_site_label
_atom_site_type_symbol
_atom_site_fract_x
_atom_site_fract_y
_atom_site_fract_z
_atom_site_U_iso_or_equiv
_atom_site_adp_type
_atom_site_occupancy
_atom_site_symmetry_multiplicity
_atom_site_calc_flag
_atom_site_refinement_flags
O1 O 0.29797(11) 0.0614(2) 0.30577(11) 0.0136(3) Uani 1 1 d .
O2 O 0.16064(12) 0.1691(2) 0.49365(13) 0.0231(4) Uani 1 1 d .
O3 O 0.25014(12) -0.0878(2) 0.55160(13) 0.0243(4) Uani 1 1 d .
O4 O 0.08973(13) 0.0754(3) 0.22804(14) 0.0310(4) Uani 1 1 d .
O5 O -0.00507(12) -0.0172(3) 0.36446(14) 0.0350(5) Uani 1 1 d .
O6 O 0.08639(15) -0.3400(3) 0.50015(15) 0.0363(5) Uani 1 1 d .
O7 O 0.14191(13) -0.4535(2) 0.34052(14) 0.0241(4) Uani 1 1 d .
O8 O 0.47489(11) 0.5483(2) 0.14617(11) 0.0151(3) Uani 1 1 d .
O9 O 0.38079(11) 0.0049(2) -0.06699(11) 0.0149(3) Uani 1 1 d .
N1 N 0.37931(13) 0.3064(3) 0.22246(14) 0.0111(4) Uani 1 1 d .
H1 H 0.3835(18) 0.363(4) 0.288(2) 0.019(6) Uiso 1 1 d .
N2 N 0.42654(13) 0.2777(3) 0.03718(14) 0.0125(4) Uani 1 1 d .
H2 H 0.4589(19) 0.321(4) -0.020(2) 0.024(7) Uiso 1 1 d .
N3 N 0.33666(13) 0.0129(3) 0.11868(14) 0.0125(4) Uani 1 1 d .
N4 N 0.19176(13) -0.0004(3) 0.48559(14) 0.0146(4) Uani 1 1 d .
N5 N 0.07370(14) -0.0100(3) 0.31708(15) 0.0192(4) Uani 1 1 d .
N6 N 0.12701(14) -0.3237(3) 0.41062(15) 0.0192(4) Uani 1 1 d .
C1 C 0.33820(14) 0.1228(3) 0.20951(16) 0.0112(4) Uani 1 1 d .
C2 C 0.43033(15) 0.3893(3) 0.13524(16) 0.0116(4) Uani 1 1 d .
C3 C 0.38062(15) 0.0926(3) 0.02549(16) 0.0116(4) Uani 1 1 d .
C4 C 0.25312(16) -0.1348(3) 0.30419(17) 0.0145(4) Uani 1 1 d .
H4A H 0.3014 -0.2351 0.3369 0.017 Uiso 1 1 calc R
H4B H 0.2320 -0.1747 0.2248 0.017 Uiso 1 1 calc R
C5 C 0.16287(16) -0.1170(3) 0.37683(17) 0.0140(4) Uani 1 1 d .

loop_
_atom_site_aniso_label
_atom_site_aniso_U_11
_atom_site_aniso_U_22
_atom_site_aniso_U_33
_atom_site_aniso_U_23
_atom_site_aniso_U_13
_atom_site_aniso_U_12
O1 0.0180(7) 0.0116(7) 0.0118(7) 0.0002(5) 0.0052(6) -0.0047(6)
O2 0.0294(9) 0.0165(8) 0.0238(8) -0.0036(7) 0.0040(7) 0.0018(7)
O3 0.0282(9) 0.0259(9) 0.0179(8) 0.0041(7) -0.0081(7) -0.0010(7)
O4 0.0284(9) 0.0379(10) 0.0263(9) 0.0174(8) -0.0028(7) 0.0016(8)
O5 0.0162(9) 0.0620(13) 0.0268(9) 0.0012(9) 0.0025(7) 0.0050(9)
O6 0.0501(12) 0.0323(10) 0.0282(9) 0.0031(8) 0.0179(9) -0.0195(9)
O7 0.0313(9) 0.0146(8) 0.0260(8) -0.0023(7) -0.0015(7) -0.0065(7)
O8 0.0186(8) 0.0146(7) 0.0122(7) -0.0013(6) 0.0021(6) -0.0062(6)
O9 0.0220(8) 0.0128(7) 0.0098(7) -0.0016(6) 0.0015(6) -0.0009(6)
N1 0.0137(9) 0.0111(8) 0.0086(8) -0.0012(7) 0.0010(7) -0.0014(7)
N2 0.0154(9) 0.0128(8) 0.0095(8) -0.0002(7) 0.0036(7) -0.0027(7)
N3 0.0147(9) 0.0119(8) 0.0110(8) 0.0003(7) 0.0008(7) -0.0006(7)
N4 0.0141(9) 0.0167(9) 0.0133(8) 0.0011(7) 0.0032(7) -0.0043(7)
N5 0.0170(9) 0.0236(10) 0.0168(9) -0.0012(8) -0.0022(7) -0.0005(8)
N6 0.0207(10) 0.0190(10) 0.0179(9) 0.0035(8) 0.0002(8) -0.0084(8)
C1 0.0090(9) 0.0123(10) 0.0122(9) 0.0030(8) -0.0001(7) 0.0010(8)
C2 0.0096(9) 0.0142(10) 0.0106(9) 0.0020(8) -0.0019(7) 0.0011(8)
C3 0.0112(10) 0.0112(10) 0.0120(9) 0.0020(8) -0.0012(8) 0.0011(8)
C4 0.0194(11) 0.0084(9) 0.0161(10) 0.0005(8) 0.0044(8) -0.0033(8)
C5 0.0165(11) 0.0131(10) 0.0122(9) 0.0016(8) -0.0013(8) -0.0046(8)

loop_
_atom_type_symbol
_atom_type_description
_atom_type_scat_dispersion_real
_atom_type_scat_dispersion_imag
_atom_type_scat_source
C C 0.0033 0.0016 'International Tables Vol C Tables 4.2.6.8 and 6.1.1.4'
H H 0.0000 0.0000 'International Tables Vol C Tables 4.2.6.8 and 6.1.1.4'
N N 0.0061 0.0033 'International Tables Vol C Tables 4.2.6.8 and 6.1.1.4'
O O 0.0106 0.0060 'International Tables Vol C Tables 4.2.6.8 and 6.1.1.4'

loop_
_geom_angle_atom_site_label_1
_geom_angle_atom_site_label_2
_geom_angle_atom_site_label_3
_geom_angle
C1 O1 C4 116.98(15)
C1 N1 C2 119.90(17)
C1 N1 H1 120.8(17)
C2 N1 H1 118.4(17)
C2 N2 C3 124.55(17)
C2 N2 H2 117.8(17)
C3 N2 H2 117.5(17)
C1 N3 C3 116.34(18)
O2 N4 O3 127.61(18)
O2 N4 C5 118.21(17)
O3 N4 C5 113.99(17)
O5 N5 O4 127.3(2)
O5 N5 C5 116.29(18)
O4 N5 C5 116.40(18)
O6 N6 O7 127.99(19)
O6 N6 C5 117.87(18)
O7 N6 C5 114.12(16)
N3 C1 O1 121.90(18)
N3 C1 N1 126.76(18)
O1 C1 N1 111.33(17)
O8 C2 N2 123.98(18)
O8 C2 N1 122.11(18)
N2 C2 N1 113.91(17)
O9 C3 N3 122.25(18)
O9 C3 N2 119.43(18)
N3 C3 N2 118.32(17)
O1 C4 C5 105.19(16)
O1 C4 H4A 110.7
C5 C4 H4A 110.7
O1 C4 H4B 110.7
C5 C4 H4B 110.7
H4A C4 H4B 108.8
C4 C5 N5 113.69(17)
C4 C5 N6 110.12(17)
N5 C5 N6 107.41(16)
C4 C5 N4 109.72(16)
N5 C5 N4 107.23(16)
N6 C5 N4 108.50(15)

loop_
_geom_bond_atom_site_label_1
_geom_bond_atom_site_label_2
_geom_bond_distance
O1 C1 1.336(2)
O1 C4 1.440(2)
O2 N4 1.212(2)
O3 N4 1.213(2)
O4 N5 1.216(2)
O5 N5 1.212(2)
O6 N6 1.208(2)
O7 N6 1.217(2)
O8 C2 1.220(2)
O9 C3 1.229(2)
N1 C1 1.349(3)
N1 C2 1.371(3)
N1 H1 0.85(3)
N2 C2 1.365(3)
N2 C3 1.383(3)
N2 H2 0.86(3)
N3 C1 1.289(3)
N3 C3 1.371(3)
N4 C5 1.521(3)
N5 C5 1.520(3)
N6 C5 1.521(3)
C4 C5 1.512(3)
C4 H4A 0.9900
C4 H4B 0.9900

loop_
_geom_torsion_atom_site_label_1
_geom_torsion_atom_site_label_2
_geom_torsion_atom_site_label_3
_geom_torsion_atom_site_label_4
_geom_torsion
C3 N3 C1 O1 -179.87(17)
C3 N3 C1 N1 -0.7(3)
C4 O1 C1 N3 0.5(3)
C4 O1 C1 N1 -178.84(16)
C2 N1 C1 N3 -3.6(3)
C2 N1 C1 O1 175.63(16)
C3 N2 C2 O8 176.61(19)
C3 N2 C2 N1 -3.2(3)
C1 N1 C2 O8 -174.57(18)
C1 N1 C2 N2 5.2(3)
C1 N3 C3 O9 -177.50(19)
C1 N3 C3 N2 2.8(3)
C2 N2 C3 O9 179.47(18)
C2 N2 C3 N3 -0.9(3)
C1 O1 C4 C5 -144.06(16)
O1 C4 C5 N5 75.8(2)
O1 C4 C5 N6 -163.59(15)
O1 C4 C5 N4 -44.2(2)
O5 N5 C5 C4 169.59(19)
O4 N5 C5 C4 -11.4(3)
O5 N5 C5 N6 47.5(2)
O4 N5 C5 N6 -133.47(19)
O5 N5 C5 N4 -68.9(2)
O4 N5 C5 N4 110.1(2)
O6 N6 C5 C4 150.80(19)
O7 N6 C5 C4 -30.6(2)
O6 N6 C5 N5 -84.9(2)
O7 N6 C5 N5 93.7(2)
O6 N6 C5 N4 30.7(3)
O7 N6 C5 N4 -150.68(18)
O2 N4 C5 C4 107.0(2)
O3 N4 C5 C4 -68.3(2)
O2 N4 C5 N5 -16.9(2)
O3 N4 C5 N5 167.76(16)
O2 N4 C5 N6 -132.68(18)
O3 N4 C5 N6 52.0(2)
